data_4331625
loop_
_publ_author_name
'Kapoor, Ramesh N.'
'Cervantes-Lee, Francisco'
'Campana, Charles F.'
'Haltiwanger, Curtis'
'Abney, Kent'
'Pannell, Keith H.'

_publ_section_title
;
 Synthesis, Structural and Spectroscopic Characterization, Catalytic
 Properties, and Thermal Transformations of New Cyclic Di- and
 Trisiloxanediolato Tantalum Complexes
;
_journal_issue 5
_journal_name_full 'Inorganic Chemistry'
_journal_page_first 2203
_journal_page_last 2208
_journal_paper_doi 10.1021/ic051274w
_journal_volume 45
_journal_year 2006
_chemical_formula_sum 'C20 H54 O12 Si4 Ta2'
_chemical_formula_weight 960.89
_chemical_name_systematic
; 
 ? 
;
_space_group_IT_number 2
_symmetry_cell_setting triclinic
_symmetry_space_group_name_Hall '-P 1'
_symmetry_space_group_name_H-M 'P -1'
_atom_sites_solution_hydrogens geom
_atom_sites_solution_primary direct
_atom_sites_solution_secondary difmap
_audit_creation_method SHELXL-97
_cell_angle_alpha 103.649(2)
_cell_angle_beta 111.626(2)
_cell_angle_gamma 105.234(2)
_cell_formula_units_Z 1
_cell_length_a 9.2043(8)
_cell_length_b 10.7671(10)
_cell_length_c 11.8911(11)
_cell_measurement_temperature 296(2)
_cell_volume 981.55(16)
_computing_structure_refinement 'SHELXL-97 (Sheldrick, 1997)'
_computing_structure_solution 'SHELXS-97 (Sheldrick, 1990)'
_diffrn_ambient_temperature 296(2)
_diffrn_measured_fraction_theta_full 0.998
_diffrn_measured_fraction_theta_max 0.998
_diffrn_radiation_monochromator graphite
_diffrn_radiation_source 'fine-focus sealed tube'
_diffrn_radiation_type MoK\a
_diffrn_radiation_wavelength 0.71073
_diffrn_reflns_av_R_equivalents 0.0397
_diffrn_reflns_av_sigmaI/netI 0.0630
_diffrn_reflns_limit_h_max 10
_diffrn_reflns_limit_h_min -10
_diffrn_reflns_limit_k_max 11
_diffrn_reflns_limit_k_min -11
_diffrn_reflns_limit_l_max 13
_diffrn_reflns_limit_l_min -13
_diffrn_reflns_number 8805
_diffrn_reflns_theta_full 23.25
_diffrn_reflns_theta_max 23.25
_diffrn_reflns_theta_min 2.58
_exptl_absorpt_coefficient_mu 5.735
_exptl_absorpt_correction_T_max 0.5227
_exptl_absorpt_correction_T_min 0.3066
_exptl_crystal_density_diffrn 1.626
_exptl_crystal_density_method 'not measured'
_exptl_crystal_F_000 472
_exptl_crystal_size_max 0.27
_exptl_crystal_size_mid 0.26
_exptl_crystal_size_min 0.13
_refine_diff_density_max 1.125
_refine_diff_density_min -0.501
_refine_diff_density_rms 0.115
_refine_ls_extinction_method none
_refine_ls_goodness_of_fit_ref 1.083
_refine_ls_hydrogen_treatment mixed
_refine_ls_matrix_type full
_refine_ls_number_parameters 227
_refine_ls_number_reflns 2825
_refine_ls_number_restraints 45
_refine_ls_restrained_S_all 1.088
_refine_ls_R_factor_all 0.0451
_refine_ls_R_factor_gt 0.0378
_refine_ls_shift/su_max 0.840
_refine_ls_shift/su_mean 0.127
_refine_ls_structure_factor_coef Fsqd
_refine_ls_weighting_details 'calc w=1/[\s^2^(Fo^2^)+(0.0400P)^2^+0.0000P] where P=(Fo^2^+2Fc^2^)/3'
_refine_ls_weighting_scheme calc
_refine_ls_wR_factor_gt 0.0933
_refine_ls_wR_factor_ref 0.0992
_reflns_number_gt 2439
_reflns_number_total 2825
_reflns_threshold_expression >2sigma(I)
_cod_data_source_file ic051274wsup2.cif
_cod_data_source_block rk858
_cod_depositor_comments
;
The following automatic conversions were performed:

'_symmetry_cell_setting' value 'Triclinic' changed to 'triclinic'
according to /home/saulius/struct/CIF-dictionaries/cif_core.dic
dictionary named 'cif_core.dic' version 2.4.2 from 2011-04-26.

Automatic conversion script
Id: cif_fix_values 1891 2012-01-12 08:04:46Z andrius 
;
_cod_original_cell_volume 981.55(15)
_cod_original_sg_symbol_H-M P-1
_cod_database_code 4331625

loop_
_symmetry_equiv_pos_as_xyz
'x, y, z'
'-x, -y, -z'

loop_
_atom_site_label
_atom_site_type_symbol
_atom_site_fract_x
_atom_site_fract_y
_atom_site_fract_z
_atom_site_U_iso_or_equiv
_atom_site_adp_type
_atom_site_occupancy
_atom_site_symmetry_multiplicity
_atom_site_calc_flag
_atom_site_refinement_flags
_atom_site_disorder_assembly
_atom_site_disorder_group
Ta1 Ta 0.39481(3) 0.39705(3) 0.33707(3) 0.08212(18) Uani 1 1 d . . .
Si1 Si 0.6325(3) 0.6738(3) 0.2884(3) 0.1064(8) Uani 1 1 d . A .
Si2 Si 0.8254(3) 0.8534(2) 0.5789(3) 0.1035(7) Uani 1 1 d . A .
O1 O 0.3870(7) 0.5411(6) 0.4854(5) 0.0870(14) Uani 1 1 d D . .
O2 O 0.1889(8) 0.3791(7) 0.2094(6) 0.125(2) Uani 1 1 d D . .
O3 O 0.4575(10) 0.2763(7) 0.2434(7) 0.121(2) Uani 1 1 d D . .
O4 O 0.5172(7) 0.5494(6) 0.3064(6) 0.1088(18) Uani 1 1 d . . .
O5 O 0.7824(8) 0.7809(7) 0.4276(6) 0.122(2) Uani 1 1 d . . .
O6 O 0.7167(7) 0.7463(6) 0.6181(6) 0.1109(19) Uani 1 1 d . . .
C1 C 0.229(2) 0.550(2) 0.476(2) 0.089(7) Uani 0.44(2) 1 d PD A 1
H1A H 0.1353 0.4658 0.4082 0.107 Uiso 0.44(2) 1 calc PR A 1
H1B H 0.2259 0.5572 0.5574 0.107 Uiso 0.44(2) 1 calc PR A 1
C2 C 0.212(3) 0.661(3) 0.447(3) 0.116(10) Uani 0.44(2) 1 d PD A 1
H2A H 0.1073 0.6655 0.4422 0.174 Uiso 0.44(2) 1 calc PR A 1
H2B H 0.2107 0.6514 0.3639 0.174 Uiso 0.44(2) 1 calc PR A 1
H2C H 0.3050 0.7435 0.5129 0.174 Uiso 0.44(2) 1 calc PR A 1
C1' C 0.300(3) 0.633(2) 0.468(2) 0.177(16) Uani 0.56(2) 1 d PD A 2
H1'A H 0.3719 0.7247 0.5343 0.213 Uiso 0.56(2) 1 calc PR A 2
H1'B H 0.2735 0.6392 0.3835 0.213 Uiso 0.56(2) 1 calc PR A 2
C2' C 0.156(3) 0.585(4) 0.478(4) 0.24(2) Uani 0.56(2) 1 d PD A 2
H2'A H 0.0965 0.6456 0.4628 0.358 Uiso 0.56(2) 1 calc PR A 2
H2'B H 0.1831 0.5833 0.5629 0.358 Uiso 0.56(2) 1 calc PR A 2
H2'C H 0.0864 0.4936 0.4134 0.358 Uiso 0.56(2) 1 calc PR A 2
C3 C 0.015(2) 0.333(6) 0.131(3) 0.21(2) Uani 0.44(2) 1 d PD A 1
H3A H -0.0424 0.2562 0.1483 0.253 Uiso 0.44(2) 1 calc PR A 1
H3B H -0.0215 0.4072 0.1552 0.253 Uiso 0.44(2) 1 calc PR A 1
C4 C -0.033(4) 0.293(8) 0.005(3) 0.36(6) Uani 0.44(2) 1 d PD A 1
H4A H -0.1404 0.2980 -0.0389 0.536 Uiso 0.44(2) 1 calc PR A 1
H4B H -0.0424 0.1988 -0.0276 0.536 Uiso 0.44(2) 1 calc PR A 1
H4C H 0.0499 0.3518 -0.0106 0.536 Uiso 0.44(2) 1 calc PR A 1
C3' C 0.087(5) 0.403(3) 0.104(2) 0.161(11) Uani 0.56(2) 1 d PD A 2
H3'A H 0.0026 0.4290 0.1223 0.193 Uiso 0.56(2) 1 calc PR A 2
H3'B H 0.1564 0.4800 0.0936 0.193 Uiso 0.56(2) 1 calc PR A 2
C4' C 0.011(6) 0.293(4) -0.005(2) 0.27(3) Uani 0.56(2) 1 d PD A 2
H4'A H -0.0345 0.3203 -0.0776 0.398 Uiso 0.56(2) 1 calc PR A 2
H4'B H -0.0799 0.2255 -0.0037 0.398 Uiso 0.56(2) 1 calc PR A 2
H4'C H 0.0907 0.2544 -0.0129 0.398 Uiso 0.56(2) 1 calc PR A 2
C5 C 0.531(6) 0.233(5) 0.165(5) 0.30(4) Uani 0.44(2) 1 d PD A 1
H5A H 0.5382 0.2918 0.1157 0.364 Uiso 0.44(2) 1 calc PR A 1
H5B H 0.6451 0.2445 0.2212 0.364 Uiso 0.44(2) 1 calc PR A 1
C6 C 0.446(8) 0.103(5) 0.084(6) 0.25(3) Uani 0.44(2) 1 d PD A 1
H6A H 0.5238 0.0645 0.0700 0.373 Uiso 0.44(2) 1 calc PR A 1
H6B H 0.3659 0.0990 0.0028 0.373 Uiso 0.44(2) 1 calc PR A 1
H6C H 0.3874 0.0509 0.1205 0.373 Uiso 0.44(2) 1 calc PR A 1
C5' C 0.454(4) 0.145(2) 0.192(2) 0.158(10) Uani 0.56(2) 1 d PD A 2
H5'A H 0.5633 0.1531 0.1947 0.190 Uiso 0.56(2) 1 calc PR A 2
H5'B H 0.4343 0.0917 0.2437 0.190 Uiso 0.56(2) 1 calc PR A 2
C6' C 0.334(5) 0.080(4) 0.070(3) 0.225(19) Uani 0.56(2) 1 d PD A 2
H6'A H 0.3227 -0.0149 0.0406 0.337 Uiso 0.56(2) 1 calc PR A 2
H6'B H 0.3638 0.1241 0.0162 0.337 Uiso 0.56(2) 1 calc PR A 2
H6'C H 0.2290 0.0827 0.0657 0.337 Uiso 0.56(2) 1 calc PR A 2
C7 C 0.7321(15) 0.6117(14) 0.1924(12) 0.170(5) Uani 1 1 d . . .
H7A H 0.8000 0.5669 0.2351 0.255 Uiso 1 1 calc R A .
H7B H 0.8026 0.6887 0.1841 0.255 Uiso 1 1 calc R . .
H7C H 0.6460 0.5469 0.1075 0.255 Uiso 1 1 calc R . .
C8 C 0.5009(19) 0.7612(15) 0.2112(16) 0.184(6) Uani 1 1 d . . .
H8A H 0.4504 0.7929 0.2639 0.276 Uiso 1 1 calc R A .
H8B H 0.4133 0.6974 0.1264 0.276 Uiso 1 1 calc R . .
H8C H 0.5703 0.8390 0.2030 0.276 Uiso 1 1 calc R . .
C9 C 0.776(2) 1.0093(14) 0.5996(17) 0.189(7) Uani 1 1 d . . .
H9A H 0.6564 0.9834 0.5475 0.284 Uiso 1 1 calc R A .
H9B H 0.8384 1.0716 0.5726 0.284 Uiso 1 1 calc R . .
H9C H 0.8060 1.0544 0.6896 0.284 Uiso 1 1 calc R . .
C10 C 1.0524(15) 0.9003(16) 0.6790(12) 0.174(6) Uani 1 1 d . . .
H10A H 1.0766 0.8181 0.6682 0.261 Uiso 1 1 calc R A .
H10B H 1.0827 0.9457 0.7689 0.261 Uiso 1 1 calc R . .
H10C H 1.1166 0.9618 0.6522 0.261 Uiso 1 1 calc R . .

loop_
_atom_site_aniso_label
_atom_site_aniso_U_11
_atom_site_aniso_U_22
_atom_site_aniso_U_33
_atom_site_aniso_U_23
_atom_site_aniso_U_13
_atom_site_aniso_U_12
Ta1 0.0802(3) 0.0693(2) 0.0725(3) 0.01621(16) 0.03097(18) 0.00833(16)
Si1 0.0960(16) 0.1067(18) 0.0880(17) 0.0418(14) 0.0346(13) 0.0038(14)
Si2 0.1042(16) 0.0758(13) 0.0946(17) 0.0230(12) 0.0399(13) -0.0015(12)
O1 0.077(3) 0.094(4) 0.081(3) 0.026(3) 0.031(3) 0.034(3)
O2 0.102(4) 0.119(5) 0.086(4) 0.013(4) 0.016(4) 0.008(4)
O3 0.144(6) 0.098(4) 0.104(5) 0.010(4) 0.069(4) 0.029(4)
O4 0.108(4) 0.092(4) 0.089(4) 0.028(3) 0.040(3) -0.003(3)
O5 0.113(4) 0.113(4) 0.096(4) 0.031(3) 0.043(4) -0.008(4)
O6 0.113(4) 0.075(3) 0.102(4) 0.022(3) 0.046(3) -0.011(3)
C1 0.027(11) 0.124(17) 0.111(15) 0.034(13) 0.039(11) 0.020(10)
C2 0.074(19) 0.13(2) 0.15(2) 0.049(17) 0.059(17) 0.046(17)
C1' 0.066(14) 0.21(3) 0.128(19) -0.060(18) 0.030(14) -0.002(17)
C2' 0.09(2) 0.33(5) 0.20(3) 0.00(3) 0.10(2) -0.01(2)
C3 0.12(3) 0.31(6) 0.13(3) 0.12(4) 0.00(2) 0.01(3)
C4 0.10(2) 0.53(13) 0.17(5) 0.16(6) -0.09(3) -0.07(4)
C3' 0.17(2) 0.16(2) 0.084(15) 0.047(15) 0.009(16) 0.035(18)
C4' 0.45(8) 0.28(5) 0.20(5) 0.12(4) 0.21(6) 0.22(6)
C5 0.21(5) 0.20(6) 0.35(9) 0.09(6) 0.05(5) -0.01(4)
C6 0.22(6) 0.26(7) 0.28(7) 0.06(5) 0.17(6) 0.07(5)
C5' 0.20(3) 0.092(14) 0.14(2) -0.024(14) 0.09(2) 0.046(16)
C6' 0.27(5) 0.19(3) 0.14(3) -0.01(3) 0.07(3) 0.10(3)
C7 0.126(9) 0.208(14) 0.118(9) 0.016(9) 0.066(8) 0.008(9)
C8 0.172(12) 0.148(11) 0.197(15) 0.104(11) 0.041(10) 0.037(9)
C9 0.28(2) 0.108(9) 0.201(16) 0.065(10) 0.126(15) 0.073(11)
C10 0.113(8) 0.199(13) 0.113(9) 0.030(9) 0.024(7) -0.017(8)

loop_
_atom_type_symbol
_atom_type_description
_atom_type_scat_dispersion_real
_atom_type_scat_dispersion_imag
_atom_type_scat_source
C C 0.0033 0.0016 'International Tables Vol C Tables 4.2.6.8 and 6.1.1.4'
H H 0.0000 0.0000 'International Tables Vol C Tables 4.2.6.8 and 6.1.1.4'
O O 0.0106 0.0060 'International Tables Vol C Tables 4.2.6.8 and 6.1.1.4'
Si Si 0.0817 0.0704 'International Tables Vol C Tables 4.2.6.8 and 6.1.1.4'
Ta Ta -0.7052 6.5227 'International Tables Vol C Tables 4.2.6.8 and 6.1.1.4'

loop_
_geom_angle_atom_site_label_1
_geom_angle_atom_site_label_2
_geom_angle_atom_site_label_3
_geom_angle
_geom_angle_site_symmetry_1
_geom_angle_site_symmetry_3
O2 Ta1 O3 102.4(3) . .
O2 Ta1 O6 91.9(3) . 2_666
O3 Ta1 O6 91.2(3) . 2_666
O2 Ta1 O4 91.2(3) . .
O3 Ta1 O4 91.3(3) . .
O6 Ta1 O4 175.5(2) 2_666 .
O2 Ta1 O1 93.6(3) . .
O3 Ta1 O1 164.1(3) . .
O6 Ta1 O1 88.0(2) 2_666 .
O4 Ta1 O1 88.6(2) . .
O2 Ta1 O1 163.6(3) . 2_666
O3 Ta1 O1 94.0(3) . 2_666
O6 Ta1 O1 88.3(2) 2_666 2_666
O4 Ta1 O1 87.8(2) . 2_666
O1 Ta1 O1 70.0(2) . 2_666
O4 Si1 O5 109.5(3) . .
O4 Si1 C7 110.9(5) . .
O5 Si1 C7 106.7(4) . .
O4 Si1 C8 108.7(5) . .
O5 Si1 C8 109.7(6) . .
C7 Si1 C8 111.3(7) . .
O6 Si2 O5 109.5(3) . .
O6 Si2 C10 110.1(5) . .
O5 Si2 C10 107.3(5) . .
O6 Si2 C9 110.1(6) . .
O5 Si2 C9 109.5(6) . .
C10 Si2 C9 110.2(8) . .
C1' O1 C1 40.8(12) . .
C1' O1 Ta1 125.8(11) . .
C1 O1 Ta1 121.5(10) . .
C1' O1 Ta1 118.7(10) . 2_666
C1 O1 Ta1 124.2(10) . 2_666
Ta1 O1 Ta1 110.0(2) . 2_666
C3' O2 C3 44.6(17) . .
C3' O2 Ta1 154.8(19) . .
C3 O2 Ta1 160(2) . .
C5 O3 C5' 51(3) . .
C5 O3 Ta1 157(3) . .
C5' O3 Ta1 151.5(14) . .
Si1 O4 Ta1 175.1(4) . .
Si1 O5 Si2 142.7(4) . .
Si2 O6 Ta1 172.0(5) . 2_666
C2 C1 O1 110.7(17) . .
C2' C1' O1 110(2) . .
C4 C3 O2 115(2) . .
C4' C3' O2 112(2) . .
C6 C5 O3 114(3) . .
C6' C5' O3 111(2) . .

loop_
_geom_bond_atom_site_label_1
_geom_bond_atom_site_label_2
_geom_bond_distance
_geom_bond_site_symmetry_2
Ta1 O2 1.866(7) .
Ta1 O3 1.857(6) .
Ta1 O6 1.917(5) 2_666
Ta1 O4 1.925(5) .
Ta1 O1 2.094(5) .
Ta1 O1 2.107(5) 2_666
Si1 O4 1.588(6) .
Si1 O5 1.598(7) .
Si1 C7 1.823(11) .
Si1 C8 1.840(13) .
Si2 O6 1.594(6) .
Si2 O5 1.629(7) .
Si2 C10 1.835(12) .
Si2 C9 1.839(14) .
O1 C1' 1.431(18) .
O1 C1 1.444(14) .
O1 Ta1 2.107(5) 2_666
O2 C3' 1.385(16) .
O2 C3 1.393(17) .
O3 C5 1.398(19) .
O3 C5' 1.390(15) .
O6 Ta1 1.917(5) 2_666
C1 C2 1.35(2) .
C1' C2' 1.34(2) .
C3 C4 1.31(2) .
C3' C4' 1.32(2) .
C5 C6 1.31(3) .
C5' C6' 1.32(2) .
